data_7250150
loop_
_publ_author_name
'Sch&#xf6;binger, Matthias'
'Huber, Martin'
'St&#xf6;ger, Berthold'
'Hametner, Christian'
'Weinberger, Peter'

_publ_section_title
;
 Structural tuning of tetrazole-BODIPY Ag(i) coordination compounds
 <i>via</i> co-ligand addition and counterion variation.
;
_journal_issue 17
_journal_name_full CrystEngComm
_journal_page_first 2689
_journal_page_last 2697
_journal_paper_doi 10.1039/d5ce00197h
_journal_volume 27
_journal_year 2025
_chemical_formula_moiety 'C32 H37 Ag B2 F4 N13 O4 Re, C2 H3 N'
_chemical_formula_sum 'C34 H40 Ag B2 F4 N14 O4 Re'
_chemical_formula_weight 1100.50
_space_group_crystal_system orthorhombic
_space_group_IT_number 62
_space_group_name_Hall '-P 2ac 2n'
_space_group_name_H-M_alt 'P n m a'
_atom_sites_solution_hydrogens geom
_atom_sites_solution_primary dual
_audit_creation_date 2024-05-17
_audit_creation_method
;
Olex2 1.5
(compiled 2024.02.16 svn.r378c4104 for OlexSys, GUI svn.r6928)
;
_audit_update_record
;
2024-12-11 deposited with the CCDC.	2025-03-20 downloaded from the CCDC.
;
_cell_angle_alpha 90
_cell_angle_beta 90
_cell_angle_gamma 90
_cell_formula_units_Z 4
_cell_length_a 9.2292(3)
_cell_length_b 24.4944(10)
_cell_length_c 17.7165(5)
_cell_measurement_reflns_used 39362
_cell_measurement_temperature 100
_cell_measurement_theta_max 70.84
_cell_measurement_theta_min 10.11
_cell_volume 4005.1(2)
_computing_cell_refinement
;
X-Area Recipe 2.0.1 (STOE, 2023)
;
_computing_data_collection
;
X-Area Pilatus3_SV 1.31.192.0 (STOE, 2023)
;
_computing_data_reduction
;
X-Area Integrate 2.5.15.0 (STOE, 2023)
X-Area LANA 2.7.12 (STOE, 2023)
;
_computing_molecular_graphics 'Olex2 1.5 (Dolomanov et al., 2009)'
_computing_publication_material
;
STOE & Cie GmbH, X-Area, software package for collecting single-crystal or
multi-domain crystal data on STOE area-detector diffractometers, for image 
processing, for the correction and scaling of reflection intensities and 
for outlier rejection, version 2.3, Darmstadt 2023
;
_computing_structure_refinement 'XL  (Sheldrick, 2008)'
_computing_structure_solution 'XT  (Sheldrick, 2015)'
_diffrn_ambient_temperature 100
_diffrn_detector 'EIGER2 1M CDTE'
_diffrn_detector_area_resol_mean 13.33
_diffrn_measured_fraction_theta_full 0.989
_diffrn_measured_fraction_theta_max 0.983
_diffrn_measurement_details
;
 1688 frames, detector distance = 45 mm
;
_diffrn_measurement_device 'Eulerian 4-circle diffractometer'
_diffrn_measurement_device_type 'STOE STADIVARI'
_diffrn_measurement_method 'rotation method, \w scans'
_diffrn_radiation_collimation '1.2 mm, 0.6 diameter'
_diffrn_radiation_monochromator 'Graded multilayer mirror'
_diffrn_radiation_polarisn_norm 270
_diffrn_radiation_probe x-ray
_diffrn_radiation_type 'Cu K\a'
_diffrn_radiation_wavelength 1.54186
_diffrn_reflns_av_R_equivalents 0.0854
_diffrn_reflns_av_unetI/netI 0.0334
_diffrn_reflns_Laue_measured_fraction_full 0.989
_diffrn_reflns_Laue_measured_fraction_max 0.983
_diffrn_reflns_limit_h_max 8
_diffrn_reflns_limit_h_min -11
_diffrn_reflns_limit_k_max 28
_diffrn_reflns_limit_k_min -29
_diffrn_reflns_limit_l_max 21
_diffrn_reflns_limit_l_min -9
_diffrn_reflns_number 31325
_diffrn_reflns_point_group_measured_fraction_full 0.989
_diffrn_reflns_point_group_measured_fraction_max 0.983
_diffrn_reflns_theta_full 70.000
_diffrn_reflns_theta_max 70.444
_diffrn_reflns_theta_min 3.079
_diffrn_source Axo_Cu
_diffrn_source_current 1.00
_diffrn_source_power 0.050
_diffrn_source_voltage 50
_exptl_absorpt_coefficient_mu 10.406
_exptl_absorpt_correction_T_max 1.0000
_exptl_absorpt_correction_T_min 1.0000
_exptl_absorpt_correction_type multi-scan
_exptl_absorpt_process_details
;
STOE LANA, absorption correction by scaling of reflection intensities.
J. Koziskova, F. Hahn, J. Richter, J. Kozisek, "Comparison of different
absorption corrections on the model structure of tetrakis(\m~2~-acetato)-
diaqua-di-copper(II)", Acta Chimica Slovaca, vol. 9, no. 2, 2016, pp. 136 - 140.
;
_exptl_crystal_colour red
_exptl_crystal_colour_primary red
_exptl_crystal_density_diffrn 1.825
_exptl_crystal_density_method 'not measured'
_exptl_crystal_description plate
_exptl_crystal_F_000 2168
_exptl_crystal_size_max 0.05
_exptl_crystal_size_mid 0.042
_exptl_crystal_size_min 0.03
_exptl_crystal_size_rad 0.050
_refine_diff_density_max 1.575
_refine_diff_density_min -1.863
_refine_diff_density_rms 0.165
_refine_ls_extinction_method none
_refine_ls_goodness_of_fit_ref 1.049
_refine_ls_hydrogen_treatment constr
_refine_ls_matrix_type full
_refine_ls_number_parameters 304
_refine_ls_number_reflns 3864
_refine_ls_number_restraints 0
_refine_ls_restrained_S_all 1.049
_refine_ls_R_factor_all 0.0713
_refine_ls_R_factor_gt 0.0632
_refine_ls_shift/su_max 0.001
_refine_ls_shift/su_mean 0.000
_refine_ls_structure_factor_coef Fsqd
_refine_ls_weighting_details 'w=1/[\s^2^(Fo^2^)+(0.0971P)^2^+25.8301P] where P=(Fo^2^+2Fc^2^)/3'
_refine_ls_weighting_scheme calc
_refine_ls_wR_factor_gt 0.1724
_refine_ls_wR_factor_ref 0.1819
_reflns_Friedel_coverage 0.000
_reflns_number_gt 3301
_reflns_number_total 3864
_reflns_threshold_expression 'I > 2\s(I)'
_cod_data_source_file d5ce00197h2.cif
_cod_data_source_block 10
_cod_depositor_comments 'Adding full bibliography for 7250141--7250151.cif.'
_cod_database_code 7250150
_shelx_shelxl_version_number 2018/3
_shelx_space_group_comment
;
The symmetry employed for this shelxl refinement is uniquely defined
by the following loop, which should always be used as a source of
symmetry information in preference to the above space-group names.
They are only intended as comments.
;
_olex2_refinement_description
;
1. Fixed Uiso
 At 1.2 times of:
  All C(H) groups, {H17A,H17B,H17C} of C17, All C(H,H) groups
 At 1.5 times of:
  {H10A,H10B,H10C} of C10, {H19A,H19B,H19C} of C19, {H13A,H13B,H13C} of C13,
  {H11A,H11B,H11C} of C11, {H12A,H12B,H12C} of C12
2. Others
 Fixed Sof: O2(0.5) O3(0.5) O4(0.5) H17A(0.5) H17B(0.5) H17C(0.5) H19A(0.5)
 H19B(0.5) H19C(0.5)
3.a Secondary CH2 refined with riding coordinates:
 C14(H14A,H14B)
3.b Aromatic/amide H refined with riding coordinates:
 C4(H4), C7(H7), C15(H15)
3.c Idealised Me refined as rotating group:
 C10(H10A,H10B,H10C), C11(H11A,H11B,H11C), C12(H12A,H12B,H12C), C13(H13A,H13B,
 H13C), C17(H17A,H17B,H17C), C19(H19A,H19B,H19C)
;
_olex2_submission_special_instructions 'No special instructions were received'
_stoe_detector_distance '45.0 mm'
_stoe_detector_pixelsize_x '0.075 mm'
_stoe_detector_pixelsize_y '0.075 mm'
_stoe_detector_size_x '8.0 cm'
_stoe_detector_size_y '7.7 cm'
_stoe_evaluation_integration_a 16.4
_stoe_evaluation_integration_b 0.0
_stoe_evaluation_integration_ems 0.037
_stoe_evaluation_lana_bis_l_even_max 4
_stoe_evaluation_lana_bis_l_odd_max 1
_stoe_evaluation_lana_bos_l_even_max 4
_stoe_evaluation_lana_bos_l_odd_max 1
_stoe_evaluation_lana_completeness 98.3
_stoe_evaluation_lana_dxs_max_order -
_stoe_evaluation_lana_dys_max_order -
_stoe_evaluation_lana_fs_max_order 4
_stoe_evaluation_lana_max_2theta_available 140.9
_stoe_evaluation_lana_max_2theta_desired 140.9
_stoe_evaluation_lana_mean_redundancy 8.1
_stoe_evaluation_lana_number_refls_after_or 31325
_stoe_evaluation_lana_number_refls_outliers 869
_stoe_evaluation_lana_number_refls_total 32194
_stoe_evaluation_lana_number_refls_unique 3864
_stoe_evaluation_lana_number_refls_written 31325
_stoe_evaluation_lana_or_c1 0.100
_stoe_evaluation_lana_or_c2 0
_stoe_evaluation_lana_or_c3 0
_stoe_evaluation_lana_or_c4 2.0
_stoe_evaluation_lana_point_group mmm
_stoe_evaluation_lana_table
;
#----------------------------------------------------------------------------
2Theta          12.7   27.9   43.1   58.3   73.5   88.7  103.9  119.1  134.3
#----------------------------------------------------------------------------
<Resolution>    5.65   3.07   2.02   1.56   1.29   1.10   0.97   0.90   0.84
N(total)          63    441   1730   4017   7563   7190   4480   4710   2000
<Redundancy>     2.7    4.0    6.7   10.0   13.8   10.7    6.4    6.5    3.7
Complet. [%%]    82.1   98.1   99.6   99.2  100.0   99.8   99.1   99.7   91.8
<I/sigma>      492.5  241.1  106.9   67.9   37.7   24.1   14.9   11.7    7.8
R(int)         0.048  0.056  0.068  0.073  0.097  0.098  0.115  0.146  0.156
#----------------------------------------------------------------------------
;
_stoe_measurement_max_exposure_per_frame '10.0 s'
_stoe_measurement_mean_exposure_per_frame '10.0 s'
_stoe_measurement_min_exposure_per_frame '10.0 s'
_stoe_measurement_total_exposure_time '4.7 h'
_stoe_measurement_total_frame_number 1688
_stoe_measurement_total_run_number 22
_stoe_measurement_tube_power '50.0 W'

loop_
_space_group_symop_operation_xyz
'x, y, z'
'-x+1/2, -y, z+1/2'
'-x, y+1/2, -z'
'x+1/2, -y+1/2, -z+1/2'
'-x, -y, -z'
'x-1/2, y, -z-1/2'
'x, -y-1/2, z'
'-x-1/2, y-1/2, z-1/2'

loop_
_atom_site_label
_atom_site_type_symbol
_atom_site_fract_x
_atom_site_fract_y
_atom_site_fract_z
_atom_site_U_iso_or_equiv
_atom_site_adp_type
_atom_site_occupancy
_atom_site_site_symmetry_order
_atom_site_calc_flag
_atom_site_refinement_flags_posn
_atom_site_refinement_flags_adp
_atom_site_refinement_flags_occupancy
_atom_site_disorder_assembly
_atom_site_disorder_group
Re1 Re 0.66044(5) 0.250000 0.59460(3) 0.0541(2) Uani 1 2 d S T P . .
Ag1 Ag 0.34566(8) 0.250000 0.71847(4) 0.0423(2) Uani 1 2 d S T P . .
F1 F 0.3007(4) 0.63713(15) 0.9814(2) 0.0400(8) Uani 1 1 d . . . . .
F2 F 0.1052(4) 0.61321(16) 0.9102(2) 0.0404(9) Uani 1 1 d . . . . .
O1 O 0.6126(8) 0.250000 0.6886(5) 0.0565(19) Uani 1 2 d S T P . .
O2 O 0.6931(17) 0.3067(5) 0.5667(10) 0.076(5) Uani 0.5 1 d . . P . .
O3 O 0.5265(16) 0.2170(7) 0.5448(9) 0.092(5) Uani 0.5 1 d . . P . .
O4 O 0.800(2) 0.2008(6) 0.5786(7) 0.080(5) Uani 0.5 1 d . . P . .
N1 N 0.2206(5) 0.5441(2) 0.9861(3) 0.0315(11) Uani 1 1 d . . . . .
N2 N 0.3389(5) 0.5812(2) 0.8717(3) 0.0315(11) Uani 1 1 d . . . . .
N3 N 0.4161(5) 0.4003(2) 0.8495(3) 0.0390(13) Uani 1 1 d . . . . .
N4 N 0.2871(6) 0.4099(2) 0.8172(4) 0.0444(14) Uani 1 1 d . . . . .
N5 N 0.2636(6) 0.3709(2) 0.7697(4) 0.0447(14) Uani 1 1 d . . . . .
N6 N 0.3769(6) 0.3353(2) 0.7699(4) 0.0459(15) Uani 1 1 d . . . . .
N7 N 0.2004(11) 0.250000 0.6166(6) 0.052(2) Uani 1 2 d S T P . .
N8 N 0.8236(13) 0.250000 0.3544(7) 0.070(3) Uani 1 2 d S T P . .
C1 C 0.3900(7) 0.4885(3) 0.9151(4) 0.0342(13) Uani 1 1 d . . . . .
C2 C 0.2939(7) 0.4942(3) 0.9748(4) 0.0343(13) Uani 1 1 d . . . . .
C3 C 0.2505(7) 0.4579(3) 1.0347(4) 0.0383(14) Uani 1 1 d . . . . .
C4 C 0.1528(7) 0.4868(3) 1.0774(4) 0.0418(16) Uani 1 1 d . . . . .
H4 H 0.103341 0.472866 1.120286 0.050 Uiso 1 1 calc R U . . .
C5 C 0.1363(6) 0.5397(3) 1.0485(4) 0.0365(14) Uani 1 1 d . . . . .
C6 C 0.3761(7) 0.6147(3) 0.8150(4) 0.0361(13) Uani 1 1 d . . . . .
C7 C 0.4757(7) 0.5869(3) 0.7680(4) 0.0382(14) Uani 1 1 d . . . . .
H7 H 0.519327 0.601494 0.723808 0.046 Uiso 1 1 calc R U . . .
C8 C 0.4991(6) 0.5356(3) 0.7961(4) 0.0355(13) Uani 1 1 d . . . . .
C9 C 0.4139(6) 0.5311(3) 0.8629(4) 0.0343(13) Uani 1 1 d . . . . .
C10 C 0.2891(8) 0.3999(3) 1.0494(5) 0.0489(17) Uani 1 1 d . . . . .
H10A H 0.223741 0.384826 1.087757 0.073 Uiso 1 1 calc R U . . .
H10B H 0.389240 0.397777 1.067610 0.073 Uiso 1 1 calc R U . . .
H10C H 0.279719 0.378822 1.002667 0.073 Uiso 1 1 calc R U . . .
C11 C 0.0500(8) 0.5855(3) 1.0784(4) 0.0463(16) Uani 1 1 d . . . . .
H11A H -0.030765 0.571160 1.108384 0.069 Uiso 1 1 calc R U . . .
H11B H 0.011973 0.607193 1.036398 0.069 Uiso 1 1 calc R U . . .
H11C H 0.111450 0.608513 1.110363 0.069 Uiso 1 1 calc R U . . .
C12 C 0.3252(8) 0.6716(3) 0.8068(4) 0.0438(16) Uani 1 1 d . . . . .
H12A H 0.408888 0.696147 0.803765 0.066 Uiso 1 1 calc R U . . .
H12B H 0.265768 0.681507 0.850576 0.066 Uiso 1 1 calc R U . . .
H12C H 0.267251 0.674915 0.760710 0.066 Uiso 1 1 calc R U . . .
C13 C 0.5974(7) 0.4947(3) 0.7607(4) 0.0418(15) Uani 1 1 d . . . . .
H13A H 0.543339 0.461117 0.750304 0.063 Uiso 1 1 calc R U . . .
H13B H 0.677748 0.486688 0.795104 0.063 Uiso 1 1 calc R U . . .
H13C H 0.635861 0.509458 0.713297 0.063 Uiso 1 1 calc R U . . .
C14 C 0.4782(7) 0.4366(3) 0.9063(4) 0.0376(14) Uani 1 1 d . . . . .
H14A H 0.578498 0.446240 0.891480 0.045 Uiso 1 1 calc R U . . .
H14B H 0.482554 0.417387 0.955343 0.045 Uiso 1 1 calc R U . . .
C15 C 0.4690(7) 0.3537(3) 0.8194(5) 0.0459(16) Uani 1 1 d . . . . .
H15 H 0.558690 0.337150 0.832254 0.055 Uiso 1 1 calc R U . . .
C16 C 0.1381(12) 0.250000 0.5584(7) 0.047(2) Uani 1 2 d S T P . .
C17 C 0.0581(15) 0.250000 0.4906(6) 0.057(3) Uani 1 2 d S T P . .
H17A H 0.014725 0.213916 0.482815 0.068 Uiso 0.5 1 calc R U P . .
H17B H 0.122660 0.258524 0.448257 0.068 Uiso 0.5 1 calc R U P . .
H17C H -0.018657 0.277560 0.493504 0.068 Uiso 0.5 1 calc R U P . .
C18 C 0.7018(17) 0.250000 0.3668(7) 0.064(3) Uani 1 2 d S T P . .
C19 C 0.5434(15) 0.250000 0.3761(8) 0.080(4) Uani 1 2 d S T P . .
H19A H 0.510792 0.286711 0.390103 0.121 Uiso 0.5 1 calc R U P . .
H19B H 0.516373 0.224135 0.415912 0.121 Uiso 0.5 1 calc R U P . .
H19C H 0.497483 0.239154 0.328554 0.121 Uiso 0.5 1 calc R U P . .
B1 B 0.2390(7) 0.5960(3) 0.9376(4) 0.0326(14) Uani 1 1 d . . . . .

loop_
_atom_site_aniso_label
_atom_site_aniso_U_11
_atom_site_aniso_U_22
_atom_site_aniso_U_33
_atom_site_aniso_U_23
_atom_site_aniso_U_13
_atom_site_aniso_U_12
Re1 0.0404(3) 0.0743(4) 0.0477(3) 0.000 -0.0034(2) 0.000
Ag1 0.0431(4) 0.0358(4) 0.0479(4) 0.000 -0.0010(3) 0.000
F1 0.0399(19) 0.043(2) 0.037(2) -0.0044(15) 0.0030(17) -0.0023(16)
F2 0.0284(18) 0.054(2) 0.039(2) 0.0026(16) -0.0020(15) 0.0093(16)
O1 0.036(4) 0.072(5) 0.061(5) 0.000 0.005(4) 0.000
O2 0.067(8) 0.030(5) 0.129(13) 0.017(6) -0.040(9) 0.000(6)
O3 0.064(8) 0.134(13) 0.077(10) 0.017(8) -0.009(7) -0.038(8)
O4 0.123(13) 0.080(9) 0.038(6) 0.014(6) 0.035(8) 0.052(10)
N1 0.024(2) 0.041(3) 0.030(3) -0.002(2) -0.001(2) 0.003(2)
N2 0.025(2) 0.040(3) 0.030(3) 0.001(2) -0.004(2) 0.0023(19)
N3 0.024(2) 0.038(3) 0.055(4) 0.003(2) -0.008(2) 0.003(2)
N4 0.029(3) 0.047(3) 0.057(4) -0.006(3) -0.011(3) 0.008(2)
N5 0.035(3) 0.038(3) 0.062(4) -0.010(3) -0.004(3) 0.004(2)
N6 0.030(3) 0.038(3) 0.070(4) -0.016(3) -0.007(3) 0.002(2)
N7 0.046(5) 0.059(6) 0.051(5) 0.000 0.001(5) 0.000
N8 0.056(7) 0.072(7) 0.081(8) 0.000 -0.024(6) 0.000
C1 0.028(3) 0.036(3) 0.039(3) 0.000(2) -0.005(3) 0.000(2)
C2 0.027(3) 0.041(3) 0.035(3) 0.000(2) -0.006(3) -0.003(2)
C3 0.027(3) 0.049(4) 0.039(4) 0.006(3) -0.003(3) -0.009(3)
C4 0.029(3) 0.056(4) 0.040(4) 0.006(3) 0.002(3) -0.013(3)
C5 0.018(3) 0.058(4) 0.033(3) -0.001(3) -0.001(2) -0.006(3)
C6 0.031(3) 0.046(3) 0.031(3) 0.003(3) 0.000(3) 0.000(3)
C7 0.030(3) 0.047(4) 0.038(3) -0.001(3) 0.003(3) -0.002(3)
C8 0.024(3) 0.051(4) 0.031(3) -0.006(3) 0.005(2) 0.000(3)
C9 0.027(3) 0.039(3) 0.037(3) 0.001(3) -0.003(3) 0.001(2)
C10 0.040(4) 0.048(4) 0.059(5) 0.014(3) -0.002(3) -0.007(3)
C11 0.039(4) 0.064(4) 0.035(3) -0.006(3) 0.008(3) 0.003(3)
C12 0.048(4) 0.042(4) 0.041(4) 0.004(3) 0.003(3) 0.002(3)
C13 0.029(3) 0.056(4) 0.041(4) -0.007(3) 0.004(3) 0.006(3)
C14 0.025(3) 0.046(4) 0.042(4) 0.001(3) -0.005(3) 0.004(3)
C15 0.029(3) 0.039(3) 0.070(5) -0.003(3) -0.001(3) 0.001(3)
C16 0.046(6) 0.043(5) 0.051(6) 0.000 0.003(5) 0.000
C17 0.082(8) 0.047(6) 0.041(6) 0.000 -0.007(6) 0.000
C18 0.071(9) 0.071(8) 0.049(7) 0.000 -0.007(7) 0.000
C19 0.054(8) 0.136(14) 0.050(7) 0.000 0.009(6) 0.000
B1 0.025(3) 0.038(4) 0.035(4) -0.003(3) -0.003(3) 0.002(3)

loop_
_atom_type_symbol
_atom_type_description
_atom_type_scat_dispersion_real
_atom_type_scat_dispersion_imag
_atom_type_scat_source
C C 0.0181 0.0091 'International Tables Vol C Tables 4.2.6.8 and 6.1.1.4'
H H 0.0000 0.0000 'International Tables Vol C Tables 4.2.6.8 and 6.1.1.4'
Ag Ag 0.1306 4.2820 'International Tables Vol C Tables 4.2.6.8 and 6.1.1.4'
B B 0.0090 0.0039 'International Tables Vol C Tables 4.2.6.8 and 6.1.1.4'
F F 0.0727 0.0534 'International Tables Vol C Tables 4.2.6.8 and 6.1.1.4'
N N 0.0311 0.0180 'International Tables Vol C Tables 4.2.6.8 and 6.1.1.4'
O O 0.0492 0.0322 'International Tables Vol C Tables 4.2.6.8 and 6.1.1.4'
Re Re -5.2083 5.8923 'International Tables Vol C Tables 4.2.6.8 and 6.1.1.4'

loop_
_geom_angle_atom_site_label_1
_geom_angle_atom_site_label_2
_geom_angle_atom_site_label_3
_geom_angle
_geom_angle_site_symmetry_1
_geom_angle_site_symmetry_3
_geom_angle_publ_flag
O1 Re1 O4 109.7(4) . . ?
O1 Re1 O4 109.7(4) . 7_565 ?
O2 Re1 O1 111.7(7) . . ?
O2 Re1 O1 111.7(7) 7_565 . ?
O2 Re1 O2 134.7(15) . 7_565 ?
O2 Re1 O3 62.7(8) . 7_565 ?
O2 Re1 O3 114.1(8) 7_565 7_565 ?
O2 Re1 O3 62.7(8) 7_565 . ?
O2 Re1 O3 114.1(8) . . ?
O2 Re1 O4 115.2(10) 7_565 7_565 ?
O2 Re1 O4 35.1(7) 7_565 . ?
O2 Re1 O4 35.1(7) . 7_565 ?
O2 Re1 O4 115.2(10) . . ?
O3 Re1 O1 108.2(5) 7_565 . ?
O3 Re1 O1 108.2(5) . . ?
O3 Re1 O3 56.0(12) . 7_565 ?
O3 Re1 O4 138.9(7) 7_565 . ?
O3 Re1 O4 96.9(10) 7_565 7_565 ?
O3 Re1 O4 96.9(10) . . ?
O3 Re1 O4 138.9(7) . 7_565 ?
O4 Re1 O4 84.7(13) . 7_565 ?
N6 Ag1 O1 87.73(17) . . ?
N6 Ag1 O1 87.73(17) 7_565 . ?
N6 Ag1 N6 130.9(3) 7_565 . ?
N7 Ag1 O1 114.5(3) . . ?
N7 Ag1 N6 113.15(16) . . ?
N7 Ag1 N6 113.15(17) . 7_565 ?
Re1 O1 Ag1 117.0(4) . . ?
Re1 O2 O3 64.9(8) . 7_565 ?
O4 O2 Re1 87.7(11) 7_565 . ?
O4 O2 O3 149.5(14) 7_565 7_565 ?
O2 O3 Re1 52.4(6) 7_565 . ?
O3 O3 Re1 62.0(6) 7_565 . ?
O3 O3 O2 110.1(7) 7_565 7_565 ?
O2 O4 Re1 57.2(9) 7_565 . ?
C2 N1 B1 125.6(5) . . ?
C5 N1 C2 108.7(5) . . ?
C5 N1 B1 125.6(5) . . ?
C6 N2 C9 108.8(5) . . ?
C6 N2 B1 125.6(5) . . ?
C9 N2 B1 125.6(5) . . ?
N4 N3 C14 122.3(5) . . ?
N4 N3 C15 107.6(6) . . ?
C15 N3 C14 130.1(5) . . ?
N5 N4 N3 107.3(5) . . ?
N4 N5 N6 110.0(5) . . ?
N5 N6 Ag1 119.0(4) . . ?
C15 N6 Ag1 131.6(5) . . ?
C15 N6 N5 106.4(6) . . ?
C16 N7 Ag1 172.5(9) . . ?
C2 C1 C9 121.7(6) . . ?
C2 C1 C14 120.3(6) . . ?
C9 C1 C14 117.9(6) . . ?
N1 C2 C3 107.3(5) . . ?
C1 C2 N1 120.0(6) . . ?
C1 C2 C3 132.7(6) . . ?
C2 C3 C10 130.6(6) . . ?
C4 C3 C2 105.7(6) . . ?
C4 C3 C10 123.6(6) . . ?
C3 C4 H4 124.8 . . ?
C3 C4 C5 110.3(6) . . ?
C5 C4 H4 124.8 . . ?
N1 C5 C4 108.0(6) . . ?
N1 C5 C11 122.8(6) . . ?
C4 C5 C11 129.1(6) . . ?
N2 C6 C7 108.3(6) . . ?
N2 C6 C12 124.6(6) . . ?
C7 C6 C12 127.0(6) . . ?
C6 C7 H7 125.4 . . ?
C8 C7 C6 109.3(6) . . ?
C8 C7 H7 125.4 . . ?
C7 C8 C9 106.6(6) . . ?
C7 C8 C13 124.1(6) . . ?
C9 C8 C13 129.3(6) . . ?
N2 C9 C8 107.1(5) . . ?
C1 C9 N2 119.5(6) . . ?
C1 C9 C8 133.4(6) . . ?
C3 C10 H10A 109.5 . . ?
C3 C10 H10B 109.5 . . ?
C3 C10 H10C 109.5 . . ?
H10A C10 H10B 109.5 . . ?
H10A C10 H10C 109.5 . . ?
H10B C10 H10C 109.5 . . ?
C5 C11 H11A 109.5 . . ?
C5 C11 H11B 109.5 . . ?
C5 C11 H11C 109.5 . . ?
H11A C11 H11B 109.5 . . ?
H11A C11 H11C 109.5 . . ?
H11B C11 H11C 109.5 . . ?
C6 C12 H12A 109.5 . . ?
C6 C12 H12B 109.5 . . ?
C6 C12 H12C 109.5 . . ?
H12A C12 H12B 109.5 . . ?
H12A C12 H12C 109.5 . . ?
H12B C12 H12C 109.5 . . ?
C8 C13 H13A 109.5 . . ?
C8 C13 H13B 109.5 . . ?
C8 C13 H13C 109.5 . . ?
H13A C13 H13B 109.5 . . ?
H13A C13 H13C 109.5 . . ?
H13B C13 H13C 109.5 . . ?
N3 C14 C1 111.8(5) . . ?
N3 C14 H14A 109.3 . . ?
N3 C14 H14B 109.3 . . ?
C1 C14 H14A 109.3 . . ?
C1 C14 H14B 109.3 . . ?
H14A C14 H14B 107.9 . . ?
N3 C15 H15 125.6 . . ?
N6 C15 N3 108.8(6) . . ?
N6 C15 H15 125.6 . . ?
N7 C16 C17 177.6(12) . . ?
C16 C17 H17A 109.5 . . ?
C16 C17 H17A 109.5(13) . 7_565 ?
C16 C17 H17B 109.5 . . ?
C16 C17 H17B 109.5(13) . 7_565 ?
C16 C17 H17C 109(2) . 7_565 ?
C16 C17 H17C 109.5 . . ?
H17A C17 H17A 128.8 . 7_565 ?
H17A C17 H17B 109.5 7_565 7_565 ?
H17A C17 H17B 109.5 . . ?
H17A C17 H17B 87.1 . 7_565 ?
H17A C17 H17C 109.5 7_565 7_565 ?
H17A C17 H17C 24.6 . 7_565 ?
H17A C17 H17C 109.5 . . ?
H17B C17 H17A 87.1 . 7_565 ?
H17B C17 H17B 24.6 . 7_565 ?
H17B C17 H17C 109.5 7_565 7_565 ?
H17B C17 H17C 128.8 . 7_565 ?
H17B C17 H17C 109.5 . . ?
H17C C17 H17A 24.6 . 7_565 ?
H17C C17 H17B 128.8 . 7_565 ?
H17C C17 H17C 87.1 . 7_565 ?
N8 C18 C19 175.3(15) . . ?
C18 C19 H19A 109.5(14) . 7_565 ?
C18 C19 H19A 109.5 . . ?
C18 C19 H19B 109(3) . 7_565 ?
C18 C19 H19B 109.5 . . ?
C18 C19 H19C 109.5(19) . 7_565 ?
C18 C19 H19C 109.5 . . ?
H19A C19 H19A 133.1 . 7_565 ?
H19A C19 H19B 109.5 . . ?
H19A C19 H19B 109.5 7_565 7_565 ?
H19A C19 H19B 31.5 . 7_565 ?
H19A C19 H19C 109.5 . . ?
H19A C19 H19C 109.5 7_565 7_565 ?
H19A C19 H19C 80.5 . 7_565 ?
H19B C19 H19A 31.5 . 7_565 ?
H19B C19 H19B 80.6 . 7_565 ?
H19B C19 H19C 109.5 . . ?
H19B C19 H19C 109.5 7_565 7_565 ?
H19B C19 H19C 133.1 . 7_565 ?
H19C C19 H19A 80.6 . 7_565 ?
H19C C19 H19B 133.1 . 7_565 ?
H19C C19 H19C 31.5 . 7_565 ?
F1 B1 N1 109.3(5) . . ?
F1 B1 N2 110.4(5) . . ?
F2 B1 F1 109.7(5) . . ?
F2 B1 N1 110.2(5) . . ?
F2 B1 N2 109.9(5) . . ?
N2 B1 N1 107.3(5) . . ?

loop_
_geom_bond_atom_site_label_1
_geom_bond_atom_site_label_2
_geom_bond_distance
_geom_bond_site_symmetry_2
_geom_bond_publ_flag
Re1 O1 1.724(8) . ?
Re1 O2 1.506(12) 7_565 ?
Re1 O2 1.506(12) . ?
Re1 O3 1.720(14) . ?
Re1 O3 1.720(14) 7_565 ?
Re1 O4 1.789(13) . ?
Re1 O4 1.789(13) 7_565 ?
Ag1 O1 2.519(8) . ?
Ag1 N6 2.299(6) . ?
Ag1 N6 2.299(6) 7_565 ?
Ag1 N7 2.248(10) . ?
F1 B1 1.395(8) . ?
F2 B1 1.393(8) . ?
O2 O3 1.69(2) 7_565 ?
O2 O4 1.03(2) 7_565 ?
O3 O3 1.62(3) 7_565 ?
N1 C2 1.412(8) . ?
N1 C5 1.357(8) . ?
N1 B1 1.543(9) . ?
N2 C6 1.341(8) . ?
N2 C9 1.418(8) . ?
N2 B1 1.530(9) . ?
N3 N4 1.341(8) . ?
N3 C14 1.461(8) . ?
N3 C15 1.350(9) . ?
N4 N5 1.292(8) . ?
N5 N6 1.361(8) . ?
N6 C15 1.301(9) . ?
N7 C16 1.180(15) . ?
N8 C18 1.146(18) . ?
C1 C2 1.387(10) . ?
C1 C9 1.411(9) . ?
C1 C14 1.518(9) . ?
C2 C3 1.441(9) . ?
C3 C4 1.373(10) . ?
C3 C10 1.488(10) . ?
C4 H4 0.9500 . ?
C4 C5 1.401(10) . ?
C5 C11 1.474(10) . ?
C6 C7 1.416(9) . ?
C6 C12 1.479(10) . ?
C7 H7 0.9500 . ?
C7 C8 1.368(10) . ?
C8 C9 1.426(9) . ?
C8 C13 1.490(9) . ?
C10 H10A 0.9800 . ?
C10 H10B 0.9800 . ?
C10 H10C 0.9800 . ?
C11 H11A 0.9800 . ?
C11 H11B 0.9800 . ?
C11 H11C 0.9800 . ?
C12 H12A 0.9800 . ?
C12 H12B 0.9800 . ?
C12 H12C 0.9800 . ?
C13 H13A 0.9800 . ?
C13 H13B 0.9800 . ?
C13 H13C 0.9800 . ?
C14 H14A 0.9900 . ?
C14 H14B 0.9900 . ?
C15 H15 0.9500 . ?
C16 C17 1.411(16) . ?
C17 H17A 0.9800 . ?
C17 H17A 0.98(6) 7_565 ?
C17 H17B 0.9800 . ?
C17 H17B 0.98(5) 7_565 ?
C17 H17C 0.9800 . ?
C17 H17C 0.98(11) 7_565 ?
C18 C19 1.47(2) . ?
C19 H19A 0.98(7) 7_565 ?
C19 H19A 0.9800 . ?
C19 H19B 0.98(15) 7_565 ?
C19 H19B 0.9800 . ?
C19 H19C 0.9800 . ?
C19 H19C 0.98(8) 7_565 ?

loop_
_geom_torsion_atom_site_label_1
_geom_torsion_atom_site_label_2
_geom_torsion_atom_site_label_3
_geom_torsion_atom_site_label_4
_geom_torsion
_geom_torsion_site_symmetry_1
_geom_torsion_site_symmetry_2
_geom_torsion_site_symmetry_3
_geom_torsion_site_symmetry_4
_geom_torsion_publ_flag
Ag1 N6 C15 N3 -160.0(5) . . . . ?
O1 Re1 O2 O3 -99.9(7) . . . 7_565 ?
O1 Re1 O2 O4 93.8(14) . . . 7_565 ?
O1 Re1 O3 O2 -105.6(9) . . . 7_565 ?
O1 Re1 O3 O3 100.1(4) . . . 7_565 ?
O1 Re1 O4 O2 99.9(15) . . . 7_565 ?
O2 Re1 O1 Ag1 -96.8(6) 7_565 . . . ?
O2 Re1 O1 Ag1 96.8(6) . . . . ?
O2 Re1 O2 O3 97.9(14) 7_565 . . 7_565 ?
O2 Re1 O2 O4 -68(2) 7_565 . . 7_565 ?
O2 Re1 O3 O2 129.5(16) . . . 7_565 ?
O2 Re1 O3 O3 -154.4(8) 7_565 . . 7_565 ?
O2 Re1 O3 O3 -24.9(8) . . . 7_565 ?
O2 Re1 O4 O2 -133(2) . . . 7_565 ?
O3 Re1 O1 Ag1 -29.6(6) . . . . ?
O3 Re1 O1 Ag1 29.6(6) 7_565 . . . ?
O3 Re1 O2 O3 23.1(9) . . . 7_565 ?
O3 Re1 O2 O4 -143.1(12) . . . 7_565 ?
O3 Re1 O2 O4 -166.2(17) 7_565 . . 7_565 ?
O3 Re1 O3 O2 154.4(8) 7_565 . . 7_565 ?
O3 Re1 O4 O2 -56.5(19) 7_565 . . 7_565 ?
O3 Re1 O4 O2 -12.3(15) . . . 7_565 ?
O4 Re1 O1 Ag1 -134.3(8) . . . . ?
O4 Re1 O1 Ag1 134.3(8) 7_565 . . . ?
O4 Re1 O2 O3 134.0(10) . . . 7_565 ?
O4 Re1 O2 O3 166.2(17) 7_565 . . 7_565 ?
O4 Re1 O2 O4 -32.2(15) . . . 7_565 ?
O4 Re1 O3 O2 97.9(15) 7_565 . . 7_565 ?
O4 Re1 O3 O2 7.9(10) . . . 7_565 ?
O4 Re1 O3 O3 -56.5(11) 7_565 . . 7_565 ?
O4 Re1 O3 O3 -146.5(5) . . . 7_565 ?
O4 Re1 O4 O2 -151.0(13) 7_565 . . 7_565 ?
N1 C2 C3 C4 1.2(7) . . . . ?
N1 C2 C3 C10 177.4(6) . . . . ?
N2 C6 C7 C8 0.3(8) . . . . ?
N3 N4 N5 N6 -0.2(8) . . . . ?
N4 N3 C14 C1 -7.6(9) . . . . ?
N4 N3 C15 N6 0.4(8) . . . . ?
N4 N5 N6 Ag1 163.0(5) . . . . ?
N4 N5 N6 C15 0.5(9) . . . . ?
N5 N6 C15 N3 -0.6(9) . . . . ?
C1 C2 C3 C4 179.3(7) . . . . ?
C1 C2 C3 C10 -4.5(12) . . . . ?
C2 N1 C5 C4 -0.9(7) . . . . ?
C2 N1 C5 C11 177.1(6) . . . . ?
C2 N1 B1 F1 -114.4(6) . . . . ?
C2 N1 B1 F2 125.0(6) . . . . ?
C2 N1 B1 N2 5.4(8) . . . . ?
C2 C1 C9 N2 0.6(9) . . . . ?
C2 C1 C9 C8 -176.7(7) . . . . ?
C2 C1 C14 N3 100.5(7) . . . . ?
C2 C3 C4 C5 -1.8(7) . . . . ?
C3 C4 C5 N1 1.7(8) . . . . ?
C3 C4 C5 C11 -176.0(7) . . . . ?
C5 N1 C2 C1 -178.6(6) . . . . ?
C5 N1 C2 C3 -0.2(6) . . . . ?
C5 N1 B1 F1 62.4(7) . . . . ?
C5 N1 B1 F2 -58.2(8) . . . . ?
C5 N1 B1 N2 -177.8(5) . . . . ?
C6 N2 C9 C1 -178.6(6) . . . . ?
C6 N2 C9 C8 -0.7(7) . . . . ?
C6 N2 B1 F1 -64.2(8) . . . . ?
C6 N2 B1 F2 57.0(8) . . . . ?
C6 N2 B1 N1 176.8(5) . . . . ?
C6 C7 C8 C9 -0.7(7) . . . . ?
C6 C7 C8 C13 179.7(6) . . . . ?
C7 C8 C9 N2 0.8(7) . . . . ?
C7 C8 C9 C1 178.4(7) . . . . ?
C9 N2 C6 C7 0.3(7) . . . . ?
C9 N2 C6 C12 -177.1(6) . . . . ?
C9 N2 B1 F1 112.0(6) . . . . ?
C9 N2 B1 F2 -126.9(6) . . . . ?
C9 N2 B1 N1 -7.0(8) . . . . ?
C9 C1 C2 N1 -2.2(9) . . . . ?
C9 C1 C2 C3 180.0(6) . . . . ?
C9 C1 C14 N3 -82.1(7) . . . . ?
C10 C3 C4 C5 -178.3(6) . . . . ?
C12 C6 C7 C8 177.6(7) . . . . ?
C13 C8 C9 N2 -179.6(6) . . . . ?
C13 C8 C9 C1 -2.0(12) . . . . ?
C14 N3 N4 N5 179.6(6) . . . . ?
C14 N3 C15 N6 -179.2(7) . . . . ?
C14 C1 C2 N1 175.1(5) . . . . ?
C14 C1 C2 C3 -2.8(11) . . . . ?
C14 C1 C9 N2 -176.8(5) . . . . ?
C14 C1 C9 C8 5.9(11) . . . . ?
C15 N3 N4 N5 -0.1(8) . . . . ?
C15 N3 C14 C1 172.0(7) . . . . ?
B1 N1 C2 C1 -1.3(9) . . . . ?
B1 N1 C2 C3 177.0(5) . . . . ?
B1 N1 C5 C4 -178.1(6) . . . . ?
B1 N1 C5 C11 -0.2(9) . . . . ?
B1 N2 C6 C7 176.9(5) . . . . ?
B1 N2 C6 C12 -0.4(10) . . . . ?
B1 N2 C9 C1 4.7(9) . . . . ?
B1 N2 C9 C8 -177.4(5) . . . . ?
